data_4508310
loop_
_publ_author_name
'Koffer, Jacob H.'
'Olshansky, Jacob H.'
'Smith, Matthew D.'
'Hernandez, Kristen J.'
'Zeller, Matthias'
'Ferrence, Gregory M.'
'Schrier, Joshua'
'Norquist, Alexander J.'

_publ_section_title
;
 Formation Principles for Templated Vanadium Selenite Oxalates
;
_journal_issue 10
_journal_name_full 'Crystal Growth &amp; Design'
_journal_page_first 4504
_journal_paper_doi 10.1021/cg400992q
_journal_volume 13
_journal_year 2013
_chemical_absolute_configuration ad
_chemical_formula_moiety 'C7 H18 N2 O14 Se2 V2'
_chemical_formula_sum 'C7 H18 N2 O14 Se2 V2'
_chemical_formula_weight 614.03
_space_group_IT_number 4
_symmetry_cell_setting monoclinic
_symmetry_space_group_name_Hall 'P 2yb'
_symmetry_space_group_name_H-M 'P 1 21 1'
_atom_sites_solution_hydrogens difmap
_atom_sites_solution_primary direct
_cell_angle_alpha 90
_cell_angle_beta 116.077(5)
_cell_angle_gamma 90
_cell_formula_units_Z 2
_cell_length_a 9.227(5)
_cell_length_b 11.244(5)
_cell_length_c 9.362(5)
_cell_measurement_reflns_used 2998
_cell_measurement_temperature 100
_cell_measurement_theta_max 31
_cell_measurement_theta_min 2
_cell_volume 872.4(8)
_computing_cell_refinement 'DENZO/SCALEPACK (Otwinowski & Minor, 1997)'
_computing_data_collection 'COLLECT (Nonius, 2001).'
_computing_data_reduction 'DENZO/SCALEPACK (Otwinowski & Minor, 1997)'
_computing_molecular_graphics 'CAMERON (Watkin et al., 1996)'
_computing_publication_material 'CRYSTALS (Betteridge et al., 2003)'
_computing_structure_refinement 'CRYSTALS (Betteridge et al., 2003)'
_computing_structure_solution 'SHELXS 86 (Sheldrick, 1986)'
_diffrn_ambient_temperature 100
_diffrn_measured_fraction_theta_full 0.996
_diffrn_measured_fraction_theta_max 0.943
_diffrn_measurement_device Area
_diffrn_measurement_device_type 'Nonius KappaCCD'
_diffrn_measurement_method \w
_diffrn_radiation_monochromator graphite
_diffrn_radiation_type 'Mo K\a'
_diffrn_radiation_wavelength 0.71073
_diffrn_reflns_av_R_equivalents 0.039
_diffrn_reflns_limit_h_max 13
_diffrn_reflns_limit_h_min -13
_diffrn_reflns_limit_k_max 16
_diffrn_reflns_limit_k_min -16
_diffrn_reflns_limit_l_max 13
_diffrn_reflns_limit_l_min -13
_diffrn_reflns_number 11063
_diffrn_reflns_theta_full 28.258
_diffrn_reflns_theta_max 31.751
_diffrn_reflns_theta_min 2.422
_diffrn_standards_number 0
_exptl_absorpt_coefficient_mu 5.320
_exptl_absorpt_correction_T_max 0.90
_exptl_absorpt_correction_T_min 0.69
_exptl_absorpt_correction_type multi-scan
_exptl_absorpt_process_details 'DENZO/SCALEPACK (Otwinowski & Minor, 1997)'
_exptl_crystal_colour blue
_exptl_crystal_density_diffrn 2.337
_exptl_crystal_density_method 'not measured'
_exptl_crystal_description lath
_exptl_crystal_F_000 600
_exptl_crystal_size_max 0.180
_exptl_crystal_size_mid 0.070
_exptl_crystal_size_min 0.020
_refine_diff_density_max 0.97
_refine_diff_density_min -0.80
_refine_ls_abs_structure_details 'Flack (1983), 2453 Friedel-pairs'
_refine_ls_abs_structure_Flack 0.06(3)
_refine_ls_extinction_coef 8.0(14)
_refine_ls_extinction_method 'Larson (1970), Equation 22'
_refine_ls_goodness_of_fit_ref 0.8758
_refine_ls_hydrogen_treatment constr
_refine_ls_matrix_type full
_refine_ls_number_parameters 165
_refine_ls_number_reflns 3762
_refine_ls_number_restraints 19
_refine_ls_R_factor_all 0.0573
_refine_ls_R_factor_gt 0.0384
_refine_ls_shift/su_max 0.0065370
_refine_ls_shift/su_mean 0.0005504
_refine_ls_structure_factor_coef Fsqd
_refine_ls_weighting_details
;
 Method, part 1, Chebychev polynomial, (Watkin, 1994, Prince, 1982) 
 [weight] = 1.0/[A~0~*T~0~(x)+A~1~*T~1~(x) ... +A~n-1~]*T~n-1~(x)] 
 where A~i~ are the Chebychev coefficients listed below and x= Fcalc/Fmax 
 Method = Robust Weighting (Prince, 1982) 
 W = [weight] * [1-(deltaF/6*sigmaF)^2^]^2^ 
 A~i~ are: 
 38.4 25.4 28.8 1.60 
;
_refine_ls_weighting_scheme calc
_refine_ls_wR_factor_all 0.0866
_refine_ls_wR_factor_gt 0.0774
_refine_ls_wR_factor_ref 0.0733
_reflns_limit_h_max 12
_reflns_limit_h_min -13
_reflns_limit_k_max 16
_reflns_limit_k_min -16
_reflns_limit_l_max 13
_reflns_limit_l_min 0
_reflns_number_gt 4140
_reflns_number_total 5378
_reflns_threshold_expression I>2.0\s(I)
_oxford_diffrn_Wilson_B_factor 0.00
_oxford_diffrn_Wilson_scale 0.00
_oxford_refine_ls_r_factor_ref 0.0337
_oxford_refine_ls_scale 0.4483(6)
_oxford_reflns_number_all 5368
_oxford_reflns_threshold_expression_ref I>3.0\s(I)
_cod_data_source_file cg400992q_si_002.cif
_cod_data_source_block Cmp-8a
_cod_depositor_comments
;
The following automatic conversions were performed:

'_symmetry_cell_setting' value 'Monoclinic' changed to 'monoclinic'
according to /home/saulius/struct/CIF-dictionaries/cif_core.dic
dictionary named 'cif_core.dic' version 2.4.2 from
2011-04-26.

'_atom_sites_solution_primary' value 'Direct' changed to
'direct' according to
/home/saulius/struct/CIF-dictionaries/cif_core.dic dictionary named
'cif_core.dic' version 2.4.2 from 2011-04-26.

Automatic conversion script
Id: cif_fix_values 1891 2012-01-12 08:04:46Z andrius 
;
_cod_original_sg_symbol_H-M 'P 1 21 1 '
_cod_database_code 4508310

loop_
_symmetry_equiv_pos_as_xyz
x,y,z
-x,y+1/2,-z

loop_
_atom_site_label
_atom_site_type_symbol
_atom_site_fract_x
_atom_site_fract_y
_atom_site_fract_z
_atom_site_U_iso_or_equiv
_atom_site_occupancy
_atom_site_adp_type
_atom_site_refinement_flags_posn
_atom_site_refinement_flags_adp
V1 V 0.0724 0.3665 0.0382 0.0079 1.0000 Uiso . .
V2 V -0.06922(10) 0.60908(8) 0.46147(11) 0.0099 1.0000 Uani . .
Se1 Se 0.00738(10) 0.61916(18) 0.15809(15) 0.0089 1.0000 Uani . U
Se2 Se 0.00129(10) 0.35668(17) 0.34527(15) 0.0085 1.0000 Uani . U
O1 O 0.2173 0.2840 0.1475 0.0147 1.0000 Uani . .
O2 O -0.0726(9) 0.2506(8) -0.1228(10) 0.0135 1.0000 Uani . .
O3 O -0.0767 0.3531 0.1415 0.0107 1.0000 Uani . .
O4 O 0.1458(5) 0.5273(4) 0.1417(5) 0.0134 1.0000 Uani . .
O5 O 0.1641(8) 0.4036(8) -0.1189(11) 0.0129 1.0000 Uani . U
O6 O -0.1210 0.4858 -0.1507 0.0106 1.0000 Uani . .
O7 O -0.2192(5) 0.6914(3) 0.3440(5) 0.0140 1.0000 Uani . U
O8 O -0.0710(9) 0.2258(7) 0.3732(12) 0.0143 1.0000 Uani . .
O9 O 0.0812(5) 0.6204(4) 0.3617(5) 0.0150 1.0000 Uani . U
O10 O -0.1345 0.4483 0.3669 0.0119 1.0000 Uani . U
O11 O -0.1699(9) 0.5661(8) 0.6159(12) 0.0113 1.0000 Uani . .
O12 O 0.1208(5) 0.4905(4) 0.6496(5) 0.0133 1.0000 Uani . U
O13 O -0.3279(10) 0.1925(8) -0.0286(13) 0.0184 1.0000 Uani . U
O14 O -0.3355(10) 0.2864(8) 0.4669(12) 0.0189 1.0000 Uani . .
N1 N 0.4675(10) 0.3753(8) 0.8021(13) 0.0144 1.0000 Uani . .
N2 N 0.5348(10) 0.5992(11) 0.6919(12) 0.0176 1.0000 Uani . .
C1 C 0.0794(12) 0.4647(11) -0.2445(15) 0.0089 1.0000 Uani . U
C2 C -0.0840(12) 0.5093(11) -0.2613(16) 0.0103 1.0000 Uani . U
C3 C 0.5583(12) 0.4712(9) 0.9253(13) 0.0151 1.0000 Uiso . .
C4 C 0.5114(11) 0.5889(9) 0.8490(11) 0.0207 1.0000 Uiso . .
C5 C 0.4482(12) 0.4997(10) 0.5828(14) 0.0182 1.0000 Uiso . .
C6 C 0.4972(9) 0.3785(7) 0.6658(9) 0.0097 1.0000 Uiso . .
C7 C 0.5352(8) 0.4597(6) 1.0726(8) 0.0194 1.0000 Uiso . .
H1 H -0.2475 0.2525 0.0122 0.0212 1.0000 Uiso R .
H2 H -0.3094 0.1451 -0.1029 0.0212 1.0000 Uiso R .
H3 H -0.2879 0.3352 0.4162 0.0253 1.0000 Uiso R .
H4 H -0.2530 0.2486 0.5566 0.0253 1.0000 Uiso R .
H5 H 0.5012 0.3001 0.8522 0.0120 1.0000 Uiso R .
H6 H 0.3556 0.3856 0.7719 0.0120 1.0000 Uiso R .
H7 H 0.6742 0.4619 0.9566 0.0169 1.0000 Uiso R .
H8 H 0.5721 0.6518 0.9232 0.0251 1.0000 Uiso R .
H9 H 0.3972 0.6002 0.8175 0.0249 1.0000 Uiso R .
H10 H 0.6473 0.5959 0.7213 0.0298 1.0000 Uiso R .
H11 H 0.4928 0.6731 0.6416 0.0298 1.0000 Uiso R .
H12 H 0.4771 0.5045 0.4957 0.0235 1.0000 Uiso R .
H13 H 0.3334 0.5110 0.5417 0.0242 1.0000 Uiso R .
H14 H 0.6099 0.3617 0.6949 0.0133 1.0000 Uiso R .
H15 H 0.4283 0.3184 0.5909 0.0130 1.0000 Uiso R .
H16 H 0.5646 0.3809 1.1146 0.0303 1.0000 Uiso R .
H17 H 0.6030 0.5170 1.1490 0.0303 1.0000 Uiso R .
H18 H 0.4233 0.4721 1.0451 0.0304 1.0000 Uiso R .

loop_
_atom_site_aniso_label
_atom_site_aniso_U_11
_atom_site_aniso_U_22
_atom_site_aniso_U_33
_atom_site_aniso_U_23
_atom_site_aniso_U_13
_atom_site_aniso_U_12
V2 0.0090(3) 0.0019(3) 0.0175(4) 0.0006(3) 0.0048(3) 0.0013(3)
Se1 0.0073(4) 0.0059(6) 0.0115(6) 0.0014(4) 0.0023(4) 0.0004(3)
Se2 0.0080(4) 0.0046(5) 0.0131(6) -0.0008(5) 0.0051(4) -0.0004(4)
O1 0.0148 0.0113 0.0204 -0.0016 0.0098 -0.0015
O2 0.011(3) 0.014(4) 0.007(4) 0.002(3) -0.004(3) 0.008(2)
O3 0.0023 0.0169 0.0068 -0.0015 -0.0034 -0.0005
O4 0.0073(16) 0.0135(18) 0.0138(18) -0.0090(14) -0.0003(15) -0.0026(14)
O5 0.007(3) 0.016(4) 0.010(4) -0.001(3) -0.002(3) 0.001(2)
O6 0.0175 0.0028 0.0158 0.0003 0.0112 -0.0024
O7 0.0135(18) 0.0078(16) 0.0125(18) 0.0061(13) -0.0018(15) 0.0045(13)
O8 0.016(3) 0.004(4) 0.030(5) 0.009(3) 0.017(3) 0.007(2)
O9 0.0246(19) 0.0081(16) 0.0186(18) 0.0040(16) 0.0154(16) -0.0002(17)
O10 0.0132 0.0058 0.0184 0.0041 0.0087 0.0042
O11 0.013(3) 0.005(3) 0.020(4) 0.003(3) 0.012(3) -0.001(2)
O12 0.0069(16) 0.0152(18) 0.0148(19) 0.0000(14) 0.0021(15) 0.0046(14)
O13 0.019(3) 0.012(4) 0.034(5) -0.010(4) 0.021(4) -0.005(3)
O14 0.015(3) 0.018(5) 0.018(4) -0.005(3) 0.002(3) 0.000(3)
N1 0.0150 0.0000 0.0261 0.0000 0.0072 0.0000
N2 0.0117(19) 0.025(3) 0.018(2) -0.0073(19) 0.0080(18) -0.0053(19)
C1 0.007(3) 0.007(4) 0.013(4) 0.002(3) 0.005(3) 0.001(3)
C2 0.007(3) 0.006(4) 0.014(4) -0.005(3) 0.001(3) -0.004(3)

loop_
_atom_type_symbol
_atom_type_scat_dispersion_real
_atom_type_scat_dispersion_imag
_atom_type_scat_Cromer_Mann_a1
_atom_type_scat_Cromer_Mann_b1
_atom_type_scat_Cromer_Mann_a2
_atom_type_scat_Cromer_Mann_b2
_atom_type_scat_Cromer_Mann_a3
_atom_type_scat_Cromer_Mann_b3
_atom_type_scat_Cromer_Mann_a4
_atom_type_scat_Cromer_Mann_b4
_atom_type_scat_Cromer_Mann_c
_atom_type_scat_source
C 0.0033 0.0016 2.3100 20.8439 1.0200 10.2075 1.5886 0.5687 0.8650 51.6512 0.2156 'International Tables Vol C 4.2.6.8 and 6.1.1.4'
H 0.0000 0.0000 0.4930 10.5109 0.3229 26.1257 0.1402 3.1424 0.0408 57.7998 0.0030 'International Tables Vol C 4.2.6.8 and 6.1.1.4'
N 0.0061 0.0033 12.2126 0.0057 3.1322 9.8933 2.0125 28.9975 1.1663 0.5826 -11.5290 'International Tables Vol C 4.2.6.8 and 6.1.1.4'
O 0.0106 0.0060 3.0485 13.2771 2.2868 5.7011 1.5463 0.3239 0.8670 32.9089 0.2508 'International Tables Vol C 4.2.6.8 and 6.1.1.4'
V 0.3005 0.5294 10.2971 6.8657 7.3511 0.4385 2.0703 26.8938 2.0571 102.4780 1.2199 'International Tables Vol C 4.2.6.8 and 6.1.1.4'
Se -0.0929 2.2259 17.0006 2.4098 5.8196 0.2726 3.9731 15.2372 4.3543 43.8163 2.8409 'International Tables Vol C 4.2.6.8 and 6.1.1.4'

loop_
_geom_angle_atom_site_label_1
_geom_angle_site_symmetry_1
_geom_angle_atom_site_label_2
_geom_angle_atom_site_label_3
_geom_angle_site_symmetry_3
_geom_angle
_geom_angle_publ_flag
Se1 2_545 V1 Se1 . 158.388(14) yes
Se1 2_545 V1 Se2 . 113.13(6) yes
Se1 . V1 Se2 . 64.85(4) yes
Se1 2_545 V1 O1 . 77.24(3) yes
Se1 . V1 O1 . 121.95(3) yes
Se2 . V1 O1 . 81.27(3) yes
Se1 2_545 V1 O2 . 25.9(2) yes
Se1 . V1 O2 . 132.6(2) yes
Se2 . V1 O2 . 108.7(3) yes
O1 . V1 O2 . 101.6(2) yes
Se1 2_545 V1 O3 . 100.15(4) yes
Se1 . V1 O3 . 67.92(4) yes
Se2 . V1 O3 . 27.680(16) yes
O1 . V1 O3 . 102.04(4) yes
O2 . V1 O3 . 86.6(3) yes
Se1 2_545 V1 O4 . 170.24(12) yes
Se1 . V1 O4 . 27.75(11) yes
Se2 . V1 O4 . 76.09(13) yes
O1 . V1 O4 . 101.82(12) yes
O2 . V1 O4 . 156.6(2) yes
Se1 2_545 V1 O5 . 80.1(3) yes
Se1 . V1 O5 . 105.8(3) yes
Se2 . V1 O5 . 164.7(2) yes
O1 . V1 O5 . 94.9(2) yes
O2 . V1 O5 . 86.6(4) yes
Se1 2_545 V1 O6 . 99.10(3) yes
Se1 . V1 O6 . 63.45(3) yes
Se2 . V1 O6 . 108.13(3) yes
O1 . V1 O6 . 170.567 yes
O2 . V1 O6 . 76.4(2) yes
O3 . V1 O4 . 89.56(12) yes
O3 . V1 O5 . 162.7(2) yes
O4 . V1 O5 . 90.3(3) yes
O3 . V1 O6 . 87.11(4) yes
O4 . V1 O6 . 80.28(11) yes
O5 . V1 O6 . 75.8(2) yes
O8 2_556 V2 Se2 2_556 26.3(2) yes
O8 2_556 V2 Se1 . 109.9(3) yes
Se2 2_556 V2 Se1 . 113.62(7) yes
O8 2_556 V2 Se2 . 133.0(2) yes
Se2 2_556 V2 Se2 . 159.24(3) yes
Se1 . V2 Se2 . 64.88(4) yes
O8 2_556 V2 O7 . 102.6(3) yes
Se2 2_556 V2 O7 . 77.64(15) yes
Se1 . V2 O7 . 80.49(16) yes
Se2 . V2 O7 . 120.91(16) yes
O8 2_556 V2 O9 . 88.5(3) yes
Se2 2_556 V2 O9 . 101.80(13) yes
Se1 . V2 O9 . 27.54(12) yes
Se2 . V2 O9 . 67.02(13) yes
O7 . V2 O9 . 102.0(2) yes
O8 2_556 V2 O10 . 154.8(3) yes
Se2 2_556 V2 O10 . 168.75(5) yes
Se1 . V2 O10 . 77.29(5) yes
Se2 . V2 O10 . 27.18(3) yes
O7 . V2 O10 . 102.45(16) yes
O8 2_556 V2 O11 . 87.1(4) yes
Se2 2_556 V2 O11 . 81.2(3) yes
Se1 . V2 O11 . 163.0(2) yes
Se2 . V2 O11 . 104.4(2) yes
O7 . V2 O11 . 95.4(3) yes
O8 2_556 V2 O12 . 76.8(3) yes
Se2 2_556 V2 O12 . 100.17(11) yes
Se1 . V2 O12 . 107.97(11) yes
Se2 . V2 O12 . 62.91(11) yes
O7 . V2 O12 . 171.3(2) yes
O9 . V2 O10 . 89.23(13) yes
O9 . V2 O11 . 162.5(3) yes
O10 . V2 O11 . 87.6(3) yes
O9 . V2 O12 . 86.65(16) yes
O10 . V2 O12 . 78.02(11) yes
O11 . V2 O12 . 75.9(2) yes
O2 2_555 Se1 V1 . 124.9(3) yes
O2 2_555 Se1 V2 . 116.1(3) yes
V1 . Se1 V2 . 115.19(6) yes
O2 2_555 Se1 V1 2_555 31.2(3) yes
V1 . Se1 V1 2_555 126.42(5) yes
V2 . Se1 V1 2_555 116.64(5) yes
O2 2_555 Se1 O4 . 99.7(3) yes
V1 . Se1 O4 . 33.61(13) yes
V2 . Se1 O4 . 121.56(17) yes
V1 2_555 Se1 O4 . 117.59(16) yes
O2 2_555 Se1 O9 . 102.1(3) yes
V1 . Se1 O9 . 110.57(16) yes
V2 . Se1 O9 . 32.31(14) yes
V1 2_555 Se1 O9 . 120.22(16) yes
O4 . Se1 O9 . 99.1(2) yes
V2 . Se2 V1 . 115.08(6) yes
V2 . Se2 V2 2_546 126.26(5) yes
V1 . Se2 V2 2_546 117.69(5) yes
V2 . Se2 O3 . 110.42(8) yes
V1 . Se2 O3 . 32.82(3) yes
V2 2_546 Se2 O3 . 119.06(9) yes
V2 . Se2 O8 . 124.6(3) yes
V1 . Se2 O8 . 114.8(3) yes
V2 2_546 Se2 O8 . 31.9(3) yes
O3 . Se2 O8 . 98.7(4) yes
V2 . Se2 O10 . 32.22(4) yes
V1 . Se2 O10 . 122.37(7) yes
V2 2_546 Se2 O10 . 115.27(6) yes
O3 . Se2 O10 . 100.11(7) yes
O8 . Se2 O10 . 98.5(3) yes
V1 . O2 Se1 2_545 122.9(4) yes
V1 . O3 Se2 . 119.50(6) yes
V1 . O4 Se1 . 118.6(2) yes
V1 . O5 C1 . 119.4(7) yes
V1 . O6 C2 . 110.8(5) yes
V2 2_546 O8 Se2 . 121.8(5) yes
V2 . O9 Se1 . 120.1(2) yes
V2 . O10 Se2 . 120.60(6) yes
V2 . O11 C2 1_556 117.4(7) yes
V2 . O12 C1 1_556 110.5(5) yes
H1 . O13 H2 . 109.5 no
H3 . O14 H4 . 109.5 no
C3 . N1 C6 . 113.7(8) yes
C3 . N1 H5 . 107.6 no
C6 . N1 H5 . 108.4 no
C3 . N1 H6 . 107.5 no
C6 . N1 H6 . 110.1 no
H5 . N1 H6 . 109.5 no
C4 . N2 C5 . 109.4(9) yes
C4 . N2 H10 . 107.8 no
C5 . N2 H10 . 111.0 no
C4 . N2 H11 . 109.4 no
C5 . N2 H11 . 109.7 no
H10 . N2 H11 . 109.5 no
O5 . C1 O12 1_554 125.3(9) yes
O5 . C1 C2 . 116.3(7) yes
O12 1_554 C1 C2 . 118.4(6) yes
C1 . C2 O6 . 117.4(6) yes
C1 . C2 O11 1_554 117.4(8) yes
O6 . C2 O11 1_554 125.2(10) yes
N1 . C3 C4 . 108.7(8) yes
N1 . C3 C7 . 112.5(8) yes
C4 . C3 C7 . 113.2(9) yes
N1 . C3 H7 . 108.2 no
C4 . C3 H7 . 106.8 no
C7 . C3 H7 . 107.1 no
N2 . C4 C3 . 112.6(10) yes
N2 . C4 H8 . 109.8 no
C3 . C4 H8 . 110.5 no
N2 . C4 H9 . 106.4 no
C3 . C4 H9 . 108.2 no
H8 . C4 H9 . 109.2 no
N2 . C5 C6 . 111.7(9) yes
N2 . C5 H12 . 105.9 no
C6 . C5 H12 . 110.4 no
N2 . C5 H13 . 109.9 no
C6 . C5 H13 . 110.2 no
H12 . C5 H13 . 108.6 no
C5 . C6 N1 . 110.4(8) yes
C5 . C6 H14 . 110.8 no
N1 . C6 H14 . 110.5 no
C5 . C6 H15 . 107.2 no
N1 . C6 H15 . 107.8 no
H14 . C6 H15 . 110.1 no
C3 . C7 H16 . 109.2 no
C3 . C7 H17 . 108.6 no
H16 . C7 H17 . 109.9 no
C3 . C7 H18 . 108.3 no
H16 . C7 H18 . 108.8 no
H17 . C7 H18 . 112.0 no

loop_
_geom_bond_atom_site_label_1
_geom_bond_atom_site_label_2
_geom_bond_site_symmetry_2
_geom_bond_distance
_geom_bond_publ_flag
V1 Se1 2_545 3.235(2) yes
V1 Se1 . 3.206(2) yes
V1 Se2 . 3.220(2) yes
V1 O1 . 1.5792(5) yes
V1 O2 . 1.997(9) yes
V1 O3 . 2.0049(8) yes
V1 O4 . 2.022(4) yes
V1 O5 . 2.036(10) yes
V1 O6 . 2.3099(7) yes
V2 O8 2_556 2.008(8) yes
V2 Se2 2_556 3.228(2) yes
V2 Se1 . 3.216(2) yes
V2 Se2 . 3.207(2) yes
V2 O7 . 1.625(4) yes
V2 O9 . 1.988(4) yes
V2 O10 . 1.9864(12) yes
V2 O11 . 2.090(9) yes
V2 O12 . 2.289(4) yes
Se1 O2 2_555 1.682(9) yes
Se1 O4 . 1.701(4) yes
Se1 O9 . 1.720(4) yes
Se2 O3 . 1.7184(16) yes
Se2 O8 . 1.683(8) yes
Se2 O10 . 1.7017(15) yes
O5 C1 . 1.287(15) yes
O6 C2 . 1.253(14) yes
O11 C2 1_556 1.248(16) yes
O12 C1 1_556 1.244(13) yes
O13 H1 . 0.950 no
O13 H2 . 0.950 no
O14 H3 . 0.950 no
O14 H4 . 0.950 no
N1 C3 . 1.531(16) yes
N1 C6 . 1.418(13) yes
N1 H5 . 0.950 no
N1 H6 . 0.950 no
N2 C4 . 1.582(14) yes
N2 C5 . 1.489(17) yes
N2 H10 . 0.950 no
N2 H11 . 0.950 no
C1 C2 . 1.530(5) yes
C3 C4 . 1.476(13) yes
C3 C7 . 1.491(13) yes
C3 H7 . 0.983 no
C4 H8 . 0.977 no
C4 H9 . 0.970 no
C5 C6 . 1.536(13) yes
C5 H12 . 0.964 no
C5 H13 . 0.964 no
C6 H14 . 0.971 no
C6 H15 . 0.980 no
C7 H16 . 0.959 no
C7 H17 . 0.961 no
C7 H18 . 0.958 no

loop_
_geom_hbond_atom_site_label_D
_geom_hbond_atom_site_label_H
_geom_hbond_atom_site_label_A
_geom_hbond_site_symmetry_A
_geom_hbond_angle_DHA
_geom_hbond_distance_DH
_geom_hbond_distance_HA
_geom_hbond_distance_DA
_geom_hbond_publ_flag
O13 H1 O3 . 165.8(3) 0.950 1.884 2.815(15) yes
O13 H2 O4 2_545 146.4(3) 0.950 2.155 2.993(15) yes
O14 H3 O10 . 164.6(3) 0.950 2.099 3.026(15) yes
O14 H4 O9 2_546 147.2(3) 0.950 2.028 2.873(15) yes
N1 H5 O13 1_656 149.2(4) 0.950 1.911 2.770(15) yes
N1 H6 O5 1_556 142.0(3) 0.950 2.408 3.211(15) yes
N1 H6 O12 . 151.6(2) 0.950 2.283 3.152(15) yes
C3 H7 O3 1_656 143.7(3) 0.983 2.505 3.348(15) yes
C3 H7 O6 1_656 141.3(2) 0.983 2.514 3.338(15) yes
N2 H10 O6 1_656 144.9(3) 0.950 2.299 3.125(15) yes
N2 H10 O11 1_655 142.0(3) 0.950 2.322 3.126(15) yes
N2 H11 O14 2_556 156.9(4) 0.950 1.861 2.760(15) yes
C5 H13 O9 . 149.7(3) 0.964 2.514 3.381(15) yes
C5 H13 O12 . 136.3(3) 0.964 2.581 3.345(15) yes
C7 H18 O5 1_556 143.2(3) 0.958 2.333 3.153(15) yes
